data_4129091
loop_
_publ_author_name
'Hsieh, Sheng-Ying'
'Tang, Y. U.'
'Crotti, Simone'
'Stone, Elizabeth'
'Miller, Scott J.'

_publ_section_title
;
 Catalytic Enantioselective Pyridine N-Oxidation.
;
_journal_name_full 'Journal of the American Chemical Society'
_journal_paper_doi 10.1021/jacs.9b10414
_journal_year 2019
_chemical_absolute_configuration ad
_chemical_formula_moiety 'C21 H17 F3 N4 O2, 0.5(C4 H8 O2)'
_chemical_formula_sum 'C23 H21 F3 N4 O3'
_chemical_formula_weight 458.44
_space_group_crystal_system triclinic
_space_group_IT_number 1
_space_group_name_Hall 'P 1'
_space_group_name_H-M_alt 'P 1'
_atom_sites_solution_hydrogens geom
_atom_sites_solution_primary SHELXT
_atom_sites_solution_secondary difmap
_audit_creation_method SHELXL-2014/7
_cell_angle_alpha 93.398(4)
_cell_angle_beta 91.354(4)
_cell_angle_gamma 90.017(4)
_cell_formula_units_Z 2
_cell_length_a 8.4638(4)
_cell_length_b 11.0323(5)
_cell_length_c 11.3821(6)
_cell_measurement_reflns_used 21684
_cell_measurement_temperature 93(2)
_cell_measurement_theta_max 66.5720
_cell_measurement_theta_min 3.8330
_cell_volume 1060.64(9)
_computing_cell_refinement 'CrysAlisPro 1.171.39.16b (Rigaku OD, 2015)'
_computing_data_collection 'CrysAlisPro 1.171.39.16b (Rigaku OD, 2015)'
_computing_data_reduction 'CrysAlisPro 1.171.39.16b (Rigaku OD, 2015)'
_computing_molecular_graphics 'Olex2 (Dolomanov et al., 2009)'
_computing_publication_material 'CIFTAB-2014/2 (Sheldrick, 2014)'
_computing_structure_refinement 'SHELXL-2014/7 (Sheldrick, 2014)'
_computing_structure_solution 'SHELXT-2014/5 (Sheldrick, 2014)'
_diffrn_ambient_temperature 93(2)
_diffrn_detector_area_resol_mean 22.2
_diffrn_measured_fraction_theta_full 0.986
_diffrn_measured_fraction_theta_max 0.986
_diffrn_measurement_device_type 'Rigaku Saturn 944+ CCD'
_diffrn_measurement_method \w
_diffrn_radiation_type CuK\a
_diffrn_radiation_wavelength 1.54184
_diffrn_reflns_av_R_equivalents 0.0347
_diffrn_reflns_av_unetI/netI 0.0244
_diffrn_reflns_Laue_measured_fraction_full 0.986
_diffrn_reflns_Laue_measured_fraction_max 0.986
_diffrn_reflns_limit_h_max 10
_diffrn_reflns_limit_h_min -10
_diffrn_reflns_limit_k_max 13
_diffrn_reflns_limit_k_min -13
_diffrn_reflns_limit_l_max 13
_diffrn_reflns_limit_l_min -13
_diffrn_reflns_number 38146
_diffrn_reflns_point_group_measured_fraction_full 0.939
_diffrn_reflns_point_group_measured_fraction_max 0.939
_diffrn_reflns_theta_full 66.682
_diffrn_reflns_theta_max 66.682
_diffrn_reflns_theta_min 3.892
_diffrn_source 'microfocus rotating anode'
_exptl_absorpt_coefficient_mu 0.977
_exptl_absorpt_correction_T_max 1.00000
_exptl_absorpt_correction_T_min 0.78933
_exptl_absorpt_correction_type multi-scan
_exptl_absorpt_process_details
; 
CrysAlisPro 1.171.39.16b (Rigaku Oxford Diffraction, 2015) 
Empirical absorption correction using spherical harmonics, 
 implemented in SCALE3 ABSPACK scaling algorithm. 
;
_exptl_crystal_colour Colorless
_exptl_crystal_density_diffrn 1.435
_exptl_crystal_description Plate
_exptl_crystal_F_000 476
_exptl_crystal_size_max 0.200
_exptl_crystal_size_mid 0.050
_exptl_crystal_size_min 0.050
_refine_diff_density_max 0.206
_refine_diff_density_min -0.199
_refine_diff_density_rms 0.042
_refine_ls_abs_structure_details
; 
 Flack x determined using 2874 quotients [(I+)-(I-)]/[(I+)+(I-)] 
 (Parsons, Flack and Wagner, Acta Cryst. B69 (2013) 249-259). 
;
_refine_ls_abs_structure_Flack 0.02(6)
_refine_ls_extinction_coef 0.0076(5)
_refine_ls_extinction_expression Fc^*^=kFc[1+0.001xFc^2^\l^3^/sin(2\q)]^-1/4^
_refine_ls_extinction_method 'SHELXL-2014/7 (Sheldrick 2014'
_refine_ls_goodness_of_fit_ref 1.038
_refine_ls_hydrogen_treatment constr
_refine_ls_matrix_type full
_refine_ls_number_parameters 630
_refine_ls_number_reflns 7036
_refine_ls_number_restraints 27
_refine_ls_restrained_S_all 1.054
_refine_ls_R_factor_all 0.0363
_refine_ls_R_factor_gt 0.0334
_refine_ls_shift/su_max 0.000
_refine_ls_shift/su_mean 0.000
_refine_ls_structure_factor_coef Fsqd
_refine_ls_weighting_details 'w=1/[\s^2^(Fo^2^)+(0.0476P)^2^+0.1974P] where P=(Fo^2^+2Fc^2^)/3'
_refine_ls_weighting_scheme calc
_refine_ls_wR_factor_gt 0.0815
_refine_ls_wR_factor_ref 0.0834
_reflns_Friedel_coverage 0.904
_reflns_Friedel_fraction_full 0.891
_reflns_Friedel_fraction_max 0.891
_reflns_number_gt 6617
_reflns_number_total 7036
_reflns_threshold_expression 'I > 2\s(I)'
_cod_data_source_file ja9b10414_si_004.cif
_cod_data_source_block 007b-19095
_cod_database_code 4129091
_shelx_shelxl_version_number 2014/7
_shelx_space_group_comment
; 
The symmetry employed for this shelxl refinement is uniquely defined 
by the following loop, which should always be used as a source of 
symmetry information in preference to the above space-group names. 
They are only intended as comments. 
;
_shelx_estimated_absorpt_t_min 0.829
_shelx_estimated_absorpt_t_max 0.953

loop_
_space_group_symop_operation_xyz
'x, y, z'

loop_
_atom_site_label
_atom_site_type_symbol
_atom_site_fract_x
_atom_site_fract_y
_atom_site_fract_z
_atom_site_U_iso_or_equiv
_atom_site_adp_type
_atom_site_occupancy
_atom_site_site_symmetry_order
_atom_site_calc_flag
_atom_site_refinement_flags_posn
_atom_site_refinement_flags_adp
_atom_site_refinement_flags_occupancy
_atom_site_disorder_assembly
_atom_site_disorder_group
F1 F 0.1095(3) 0.2002(2) -0.12744(18) 0.0489(6) Uani 1 1 d . . . . .
F2 F -0.0995(3) 0.27430(19) -0.04919(16) 0.0410(5) Uani 1 1 d . . . . .
F3 F -0.0646(3) 0.08200(19) -0.06410(19) 0.0476(6) Uani 1 1 d . . . . .
O1 O 0.4752(3) 0.02930(19) 0.38641(19) 0.0326(6) Uani 1 1 d . . . . .
O2 O 1.1124(3) 0.36592(19) 0.55963(19) 0.0263(5) Uani 1 1 d . . . . .
N1 N 0.4497(3) 0.1087(2) 0.5733(2) 0.0204(5) Uani 1 1 d . . . . .
N2 N 0.2839(3) 0.1709(2) 0.4200(2) 0.0216(6) Uani 1 1 d . . . . .
H2 H 0.2363 0.2163 0.4746 0.026 Uiso 1 1 calc R U . . .
N3 N 0.9949(3) 0.4336(2) 0.5923(2) 0.0212(5) Uani 1 1 d . . . . .
N4 N 0.7454(3) 0.5856(2) 0.6665(2) 0.0258(6) Uani 1 1 d . . . . .
C1 C 0.5531(4) 0.1029(3) 0.8176(3) 0.0238(7) Uani 1 1 d . . . . .
H1A H 0.6085 0.1238 0.8937 0.029 Uiso 1 1 calc R U . . .
H1B H 0.4845 0.0312 0.8254 0.029 Uiso 1 1 calc R U . . .
C2 C 0.3543(4) 0.1677(3) 0.6672(3) 0.0216(6) Uani 1 1 d . . . . .
H2A H 0.2748 0.1094 0.6927 0.026 Uiso 1 1 calc R U . . .
H2B H 0.2972 0.2378 0.6362 0.026 Uiso 1 1 calc R U . . .
C3 C 0.4592(4) 0.2115(3) 0.7733(3) 0.0208(7) Uani 1 1 d . . . . .
H3 H 0.3976 0.2544 0.8371 0.025 Uiso 1 1 calc R U . . .
C4 C 0.5916(4) 0.2891(3) 0.7309(2) 0.0182(6) Uani 1 1 d . . . . .
C5 C 0.5996(4) 0.4121(3) 0.7221(3) 0.0221(6) Uani 1 1 d . . . . .
H5 H 0.5148 0.4631 0.7467 0.027 Uiso 1 1 calc R U . . .
C6 C 0.7382(4) 0.4616(3) 0.6751(2) 0.0201(6) Uani 1 1 d . . . . .
C7 C 0.8742(4) 0.6267(3) 0.6211(3) 0.0270(7) Uani 1 1 d . . . . .
H7 H 0.8824 0.7117 0.6132 0.032 Uiso 1 1 calc R U . . .
C8 C 1.0005(4) 0.5536(3) 0.5835(3) 0.0244(7) Uani 1 1 d . . . . .
H8 H 1.0907 0.5895 0.5515 0.029 Uiso 1 1 calc R U . . .
C9 C 0.8609(4) 0.3823(3) 0.6383(2) 0.0202(6) Uani 1 1 d . . . . .
C10 C 0.8512(4) 0.2555(3) 0.6482(2) 0.0192(6) Uani 1 1 d . . . . .
H10 H 0.9344 0.2030 0.6233 0.023 Uiso 1 1 calc R U . . .
C11 C 0.7172(3) 0.2114(2) 0.6952(2) 0.0185(6) Uani 1 1 d . . . . .
C12 C 0.6696(4) 0.0822(3) 0.7166(3) 0.0200(6) Uani 1 1 d . . . . .
H12 H 0.7619 0.0310 0.7388 0.024 Uiso 1 1 calc R U . . .
C13 C 0.5778(4) 0.0278(2) 0.6084(3) 0.0221(7) Uani 1 1 d . . . . .
H13A H 0.6508 0.0140 0.5423 0.026 Uiso 1 1 calc R U . . .
H13B H 0.5329 -0.0517 0.6265 0.026 Uiso 1 1 calc R U . . .
C14 C 0.4054(4) 0.0982(3) 0.4566(3) 0.0202(7) Uani 1 1 d . . . . .
C15 C 0.2288(4) 0.1793(2) 0.3025(2) 0.0202(6) Uani 1 1 d . . . . .
C16 C 0.0865(4) 0.2406(3) 0.2871(3) 0.0230(7) Uani 1 1 d . . . . .
H16 H 0.0362 0.2785 0.3534 0.028 Uiso 1 1 calc R U . . .
C17 C 0.0180(4) 0.2468(3) 0.1764(3) 0.0245(7) Uani 1 1 d . . . . .
H17 H -0.0797 0.2878 0.1670 0.029 Uiso 1 1 calc R U . . .
C18 C 0.0915(4) 0.1931(3) 0.0787(3) 0.0221(7) Uani 1 1 d . . . . .
C19 C 0.2361(4) 0.1363(3) 0.0929(3) 0.0235(7) Uani 1 1 d . . . . .
H19 H 0.2883 0.1023 0.0258 0.028 Uiso 1 1 calc R U . . .
C20 C 0.3063(4) 0.1285(3) 0.2043(3) 0.0235(7) Uani 1 1 d . . . . .
H20 H 0.4054 0.0893 0.2133 0.028 Uiso 1 1 calc R U . . .
C21 C 0.0104(4) 0.1886(3) -0.0391(3) 0.0260(7) Uani 1 1 d . . . . .
F4 F 0.5957(2) 0.70680(18) 1.05276(16) 0.0395(5) Uani 1 1 d . . . . .
F5 F 0.5486(3) 0.89651(18) 1.07744(19) 0.0464(6) Uani 1 1 d . . . . .
F6 F 0.3787(3) 0.7679(2) 1.12915(17) 0.0488(6) Uani 1 1 d . . . . .
O3 O 0.0281(3) 0.96284(19) 0.6178(2) 0.0299(5) Uani 1 1 d . . . . .
O4A O -0.2228(3) 0.3556(3) 0.3521(2) 0.0245(8) Uani 0.803(6) 1 d . . P A 1
O4B O -0.6263(19) 0.6385(13) 0.4507(13) 0.029(4) Uani 0.197(6) 1 d . . P A 2
N5 N 0.0506(3) 0.8813(2) 0.4308(2) 0.0224(6) Uani 1 1 d . . . . .
N6 N 0.2170(3) 0.8178(2) 0.5829(2) 0.0222(6) Uani 1 1 d . . . . .
H6 H 0.2635 0.7720 0.5280 0.027 Uiso 1 1 calc R U . . .
N7A N -0.3275(4) 0.4387(3) 0.3752(3) 0.0202(8) Uani 0.803(6) 1 d D . P A 1
N7B N -0.512(2) 0.5680(14) 0.4204(14) 0.0202(8) Uani 0.197(6) 1 d D . P A 2
N8A N -0.5520(5) 0.6197(4) 0.4310(3) 0.0204(9) Uani 0.803(6) 1 d D . P A 1
N8B N -0.269(2) 0.4078(15) 0.3574(16) 0.0204(9) Uani 0.197(6) 1 d D . P A 2
C22 C -0.0546(4) 0.8807(3) 0.1874(3) 0.0284(7) Uani 1 1 d . . . . .
H22A H 0.0236 0.9453 0.1752 0.034 Uiso 1 1 calc R U . . .
H22B H -0.1130 0.8598 0.1125 0.034 Uiso 1 1 calc R U . . .
C23 C 0.1369(4) 0.8101(3) 0.3397(3) 0.0255(7) Uani 1 1 d . . . . .
H23A H 0.1854 0.7382 0.3742 0.031 Uiso 1 1 calc R U . . .
H23B H 0.2226 0.8602 0.3100 0.031 Uiso 1 1 calc R U . . .
C24 C 0.0236(4) 0.7687(3) 0.2374(3) 0.0246(7) Uani 1 1 d . . . . .
H24 H 0.0776 0.7169 0.1755 0.029 Uiso 1 1 calc R U . . .
C25 C -0.1178(4) 0.7059(3) 0.2850(3) 0.0236(7) Uani 1 1 d . . . . .
C26 C -0.1438(4) 0.5857(3) 0.3025(2) 0.0254(6) Uani 1 1 d D . . . .
H26 H -0.0689 0.5242 0.2827 0.031 Uiso 0.803(6) 1 calc R U P A 1
H26A H -0.0613 0.5311 0.2809 0.031 Uiso 0.197(6) 1 calc R U P A 2
C27A C -0.2936(7) 0.5599(4) 0.3530(6) 0.0254(6) Uani 0.803(6) 1 d D . P A 1
C27B C -0.388(4) 0.6278(16) 0.369(3) 0.0254(6) Uani 0.197(6) 1 d D . P A 2
C28A C -0.4667(6) 0.4117(4) 0.4207(4) 0.0211(11) Uani 0.803(6) 1 d D . P A 1
H28A H -0.4916 0.3300 0.4352 0.025 Uiso 0.803(6) 1 calc R U P A 1
C28B C -0.528(3) 0.4479(17) 0.4311(19) 0.0211(11) Uani 0.197(6) 1 d D . P A 2
H28B H -0.6229 0.4169 0.4604 0.025 Uiso 0.197(6) 1 calc R U P A 2
C29A C -0.5745(5) 0.5036(4) 0.4465(3) 0.0238(9) Uani 0.803(6) 1 d D . P A 1
H29A H -0.6724 0.4810 0.4780 0.029 Uiso 0.803(6) 1 calc R U P A 1
C29B C -0.408(2) 0.3697(17) 0.4001(16) 0.0238(9) Uani 0.197(6) 1 d D . P A 2
H29B H -0.4222 0.2854 0.4090 0.029 Uiso 0.197(6) 1 calc R U P A 2
C30A C -0.4082(8) 0.6465(4) 0.3846(6) 0.0237(11) Uani 0.803(6) 1 d D . P A 1
C30B C -0.277(3) 0.5355(16) 0.348(2) 0.0237(11) Uani 0.197(6) 1 d D . P A 2
C31 C -0.3735(4) 0.7653(3) 0.3634(3) 0.0260(7) Uani 1 1 d D . . . .
H31 H -0.4481 0.8274 0.3820 0.031 Uiso 0.803(6) 1 calc R U P A 1
H31A H -0.4513 0.8223 0.3891 0.031 Uiso 0.197(6) 1 calc R U P A 2
C32 C -0.2321(4) 0.7945(3) 0.3155(3) 0.0235(7) Uani 1 1 d . . . . .
C33 C -0.1667(4) 0.9175(3) 0.2872(3) 0.0271(7) Uani 1 1 d . . . . .
H33 H -0.2512 0.9745 0.2622 0.033 Uiso 1 1 calc R U . . .
C34 C -0.0684(4) 0.9693(3) 0.3926(3) 0.0265(7) Uani 1 1 d . . . . .
H34A H -0.0146 1.0443 0.3712 0.032 Uiso 1 1 calc R U . . .
H34B H -0.1391 0.9910 0.4586 0.032 Uiso 1 1 calc R U . . .
C35 C 0.0955(4) 0.8923(3) 0.5470(3) 0.0238(7) Uani 1 1 d . . . . .
C36 C 0.2724(4) 0.8092(2) 0.7000(3) 0.0209(7) Uani 1 1 d . . . . .
C37 C 0.1909(4) 0.8529(3) 0.7993(3) 0.0239(7) Uani 1 1 d . . . . .
H37 H 0.0901 0.8895 0.7903 0.029 Uiso 1 1 calc R U . . .
C38 C 0.2574(4) 0.8429(3) 0.9109(3) 0.0244(7) Uani 1 1 d . . . . .
H38 H 0.2016 0.8728 0.9780 0.029 Uiso 1 1 calc R U . . .
C39 C 0.4044(4) 0.7897(3) 0.9256(3) 0.0236(7) Uani 1 1 d . . . . .
C40 C 0.4839(4) 0.7419(3) 0.8276(3) 0.0233(7) Uani 1 1 d . . . . .
H40 H 0.5835 0.7035 0.8370 0.028 Uiso 1 1 calc R U . . .
C41 C 0.4165(4) 0.7510(3) 0.7161(3) 0.0229(7) Uani 1 1 d . . . . .
H41 H 0.4697 0.7168 0.6495 0.027 Uiso 1 1 calc R U . . .
C42 C 0.4812(4) 0.7897(3) 1.0451(3) 0.0268(7) Uani 1 1 d . . . . .
O0AA O 1.3520(14) 0.4830(10) 1.1778(9) 0.059(4) Uani 0.291(8) 1 d . . P B 1
O5 O 1.1272(4) 0.5204(3) 1.0817(3) 0.0414(12) Uani 0.709(8) 1 d . . P B 2
O6 O 1.3420(3) 0.4570(2) 0.9866(2) 0.0379(6) Uani 1 1 d . . . . .
C43 C 1.1288(5) 0.5165(3) 0.8675(4) 0.0464(10) Uani 1 1 d . . . . .
H43A H 1.0155 0.4979 0.8635 0.070 Uiso 0.291(8) 1 calc R U P B 1
H43B H 1.1846 0.4600 0.8134 0.070 Uiso 0.291(8) 1 calc R U P B 1
H43C H 1.1456 0.5999 0.8450 0.070 Uiso 0.291(8) 1 calc R U P B 1
H43D H 1.1195 0.4360 0.8268 0.070 Uiso 0.709(8) 1 calc R U P B 2
H43E H 1.2016 0.5665 0.8252 0.070 Uiso 0.709(8) 1 calc R U P B 2
H43F H 1.0246 0.5553 0.8699 0.070 Uiso 0.709(8) 1 calc R U P B 2
C44A C 1.1915(4) 0.5039(3) 0.9918(3) 0.0372(9) Uani 0.709(8) 1 d . . P B 2
C44B C 1.1915(4) 0.5039(3) 0.9918(3) 0.0372(9) Uani 0.291(8) 1 d . . P B 1
H44A H 1.1934 0.5843 1.0355 0.045 Uiso 0.291(8) 1 calc R U P B 1
H44B H 1.1222 0.4493 1.0335 0.045 Uiso 0.291(8) 1 calc R U P B 1
C45A C 1.4176(5) 0.4379(3) 1.0989(3) 0.0379(8) Uani 0.291(8) 1 d . . P B 1
C45B C 1.4176(5) 0.4379(3) 1.0989(3) 0.0379(8) Uani 0.709(8) 1 d . . P B 2
H45A H 1.3528 0.3829 1.1438 0.046 Uiso 0.709(8) 1 calc R U P B 2
H45B H 1.4299 0.5161 1.1454 0.046 Uiso 0.709(8) 1 calc R U P B 2
C46 C 1.5751(5) 0.3828(4) 1.0758(4) 0.0541(10) Uani 1 1 d . . . . .
H46D H 1.5633 0.3145 1.0172 0.081 Uiso 0.709(8) 1 calc R U P B 2
H46E H 1.6202 0.3538 1.1490 0.081 Uiso 0.709(8) 1 calc R U P B 2
H46F H 1.6454 0.4439 1.0459 0.081 Uiso 0.709(8) 1 calc R U P B 2
H46A H 1.5614 0.2981 1.0461 0.081 Uiso 0.291(8) 1 calc R U P B 1
H46B H 1.6386 0.3858 1.1490 0.081 Uiso 0.291(8) 1 calc R U P B 1
H46C H 1.6289 0.4283 1.0170 0.081 Uiso 0.291(8) 1 calc R U P B 1

loop_
_atom_site_aniso_label
_atom_site_aniso_U_11
_atom_site_aniso_U_22
_atom_site_aniso_U_33
_atom_site_aniso_U_23
_atom_site_aniso_U_13
_atom_site_aniso_U_12
F1 0.0313(11) 0.0956(18) 0.0208(10) 0.0087(10) 0.0070(8) -0.0003(11)
F2 0.0445(13) 0.0519(13) 0.0261(11) 0.0016(9) -0.0053(9) 0.0184(11)
F3 0.0573(14) 0.0427(12) 0.0418(12) 0.0029(9) -0.0184(10) -0.0156(10)
O1 0.0482(15) 0.0265(11) 0.0229(11) -0.0004(9) 0.0015(11) 0.0135(11)
O2 0.0210(11) 0.0255(11) 0.0328(12) 0.0006(9) 0.0105(10) 0.0004(9)
N1 0.0201(13) 0.0198(12) 0.0212(13) 0.0006(10) 0.0015(10) 0.0002(10)
N2 0.0233(14) 0.0212(13) 0.0202(13) 0.0009(10) 0.0019(11) 0.0009(11)
N3 0.0230(13) 0.0207(13) 0.0203(12) 0.0029(9) 0.0041(10) -0.0032(11)
N4 0.0285(15) 0.0191(13) 0.0303(14) 0.0037(10) 0.0041(11) 0.0010(11)
C1 0.0265(17) 0.0230(15) 0.0226(16) 0.0062(12) 0.0054(13) -0.0028(13)
C2 0.0200(16) 0.0244(15) 0.0205(15) 0.0013(11) 0.0034(12) 0.0003(13)
C3 0.0203(16) 0.0219(15) 0.0205(15) 0.0017(11) 0.0049(13) -0.0014(12)
C4 0.0192(15) 0.0204(14) 0.0152(14) 0.0013(11) 0.0029(12) -0.0005(12)
C5 0.0211(15) 0.0229(15) 0.0225(14) -0.0001(11) 0.0056(12) 0.0029(12)
C6 0.0257(16) 0.0166(14) 0.0181(14) 0.0006(10) 0.0029(11) -0.0003(12)
C7 0.0315(18) 0.0188(14) 0.0312(16) 0.0052(12) 0.0030(13) -0.0045(13)
C8 0.0260(17) 0.0213(16) 0.0266(16) 0.0047(12) 0.0043(13) -0.0067(13)
C9 0.0201(15) 0.0235(15) 0.0171(14) 0.0019(11) 0.0018(12) -0.0028(12)
C10 0.0195(15) 0.0194(14) 0.0186(13) 0.0009(11) 0.0004(11) 0.0019(12)
C11 0.0206(16) 0.0181(14) 0.0170(14) 0.0025(11) -0.0007(12) -0.0023(12)
C12 0.0186(15) 0.0181(14) 0.0240(16) 0.0061(12) 0.0017(13) 0.0006(12)
C13 0.0246(16) 0.0166(14) 0.0253(16) 0.0018(11) 0.0043(13) -0.0015(12)
C14 0.0226(17) 0.0166(14) 0.0218(16) 0.0025(11) 0.0033(13) -0.0044(13)
C15 0.0230(16) 0.0162(14) 0.0219(16) 0.0050(11) 0.0014(13) -0.0060(12)
C16 0.0278(18) 0.0196(14) 0.0219(16) 0.0023(12) 0.0047(13) 0.0006(13)
C17 0.0238(16) 0.0236(15) 0.0264(16) 0.0032(12) 0.0033(13) 0.0021(13)
C18 0.0248(17) 0.0209(15) 0.0210(15) 0.0049(11) 0.0023(13) -0.0047(13)
C19 0.0253(17) 0.0249(15) 0.0207(16) 0.0019(12) 0.0060(13) -0.0022(13)
C20 0.0201(16) 0.0240(15) 0.0269(17) 0.0042(12) 0.0064(13) 0.0009(13)
C21 0.0247(18) 0.0293(17) 0.0243(17) 0.0030(13) 0.0049(14) 0.0010(14)
F4 0.0446(13) 0.0437(12) 0.0298(11) 0.0014(9) -0.0026(10) 0.0166(10)
F5 0.0609(15) 0.0326(11) 0.0441(12) -0.0037(9) -0.0180(11) -0.0063(10)
F6 0.0333(12) 0.0919(17) 0.0223(10) 0.0106(10) 0.0074(9) -0.0019(11)
O3 0.0350(13) 0.0268(12) 0.0275(12) -0.0028(9) 0.0027(10) 0.0054(10)
O4A 0.0232(17) 0.0181(15) 0.0325(15) 0.0002(11) 0.0085(12) 0.0075(12)
O4B 0.032(9) 0.020(7) 0.035(8) 0.005(5) -0.001(7) 0.014(7)
N5 0.0195(13) 0.0240(13) 0.0239(14) 0.0034(10) 0.0023(11) -0.0020(11)
N6 0.0254(14) 0.0211(13) 0.0204(13) 0.0027(10) 0.0049(11) -0.0004(11)
N7A 0.0194(19) 0.0172(18) 0.0240(17) 0.0004(13) 0.0045(14) 0.0023(14)
N7B 0.0194(19) 0.0172(18) 0.0240(17) 0.0004(13) 0.0045(14) 0.0023(14)
N8A 0.018(2) 0.019(2) 0.0251(19) 0.0022(16) 0.0036(17) 0.006(2)
N8B 0.018(2) 0.019(2) 0.0251(19) 0.0022(16) 0.0036(17) 0.006(2)
C22 0.0271(18) 0.0329(17) 0.0259(17) 0.0082(13) 0.0019(14) -0.0069(15)
C23 0.0217(17) 0.0297(16) 0.0256(16) 0.0020(12) 0.0072(13) -0.0039(13)
C24 0.0243(17) 0.0298(17) 0.0199(15) 0.0014(12) 0.0066(13) -0.0046(14)
C25 0.0225(17) 0.0292(16) 0.0193(15) 0.0036(12) -0.0002(13) -0.0068(14)
C26 0.0317(15) 0.0247(14) 0.0200(12) 0.0036(10) -0.0017(10) -0.0088(11)
C27A 0.0317(15) 0.0247(14) 0.0200(12) 0.0036(10) -0.0017(10) -0.0088(11)
C27B 0.0317(15) 0.0247(14) 0.0200(12) 0.0036(10) -0.0017(10) -0.0088(11)
C28A 0.023(3) 0.012(2) 0.029(2) 0.0043(18) 0.007(2) 0.003(2)
C28B 0.023(3) 0.012(2) 0.029(2) 0.0043(18) 0.007(2) 0.003(2)
C29A 0.022(2) 0.019(2) 0.031(2) 0.0029(15) 0.0073(15) -0.0028(18)
C29B 0.022(2) 0.019(2) 0.031(2) 0.0029(15) 0.0073(15) -0.0028(18)
C30A 0.023(3) 0.035(3) 0.013(3) -0.0015(19) 0.0031(16) -0.008(2)
C30B 0.023(3) 0.035(3) 0.013(3) -0.0015(19) 0.0031(16) -0.008(2)
C31 0.0225(16) 0.0358(18) 0.0200(15) 0.0034(12) 0.0015(12) -0.0042(14)
C32 0.0219(16) 0.0309(17) 0.0178(15) 0.0035(12) -0.0002(12) -0.0034(13)
C33 0.0266(18) 0.0306(17) 0.0251(17) 0.0104(13) 0.0000(14) -0.0039(14)
C34 0.0265(17) 0.0228(15) 0.0307(17) 0.0054(12) 0.0021(14) -0.0032(13)
C35 0.0257(18) 0.0209(15) 0.0255(17) 0.0044(12) 0.0052(14) -0.0057(14)
C36 0.0248(17) 0.0147(14) 0.0236(16) 0.0030(11) 0.0033(13) -0.0047(12)
C37 0.0198(16) 0.0255(16) 0.0269(17) 0.0035(13) 0.0043(13) -0.0008(13)
C38 0.0260(18) 0.0236(15) 0.0240(16) 0.0005(12) 0.0092(14) -0.0021(13)
C39 0.0266(18) 0.0214(15) 0.0231(16) 0.0018(12) 0.0046(13) -0.0039(14)
C40 0.0261(17) 0.0167(14) 0.0275(16) 0.0030(12) 0.0037(13) -0.0004(13)
C41 0.0298(18) 0.0159(14) 0.0232(16) 0.0016(11) 0.0055(14) 0.0003(13)
C42 0.0253(18) 0.0277(17) 0.0275(18) -0.0001(13) 0.0072(14) -0.0013(14)
O0AA 0.078(8) 0.062(7) 0.038(6) 0.000(5) -0.010(5) 0.008(6)
O5 0.042(2) 0.035(2) 0.047(2) -0.0024(15) 0.0064(16) 0.0078(15)
O6 0.0395(14) 0.0403(14) 0.0341(13) 0.0055(10) -0.0041(11) 0.0034(11)
C43 0.050(2) 0.033(2) 0.057(3) 0.0145(18) -0.012(2) -0.0041(18)
C44A 0.042(2) 0.0258(17) 0.044(2) 0.0067(15) 0.0002(18) -0.0067(17)
C44B 0.042(2) 0.0258(17) 0.044(2) 0.0067(15) 0.0002(18) -0.0067(17)
C45A 0.050(2) 0.0319(18) 0.0308(19) -0.0030(14) -0.0037(16) -0.0001(16)
C45B 0.050(2) 0.0319(18) 0.0308(19) -0.0030(14) -0.0037(16) -0.0001(16)
C46 0.052(2) 0.066(3) 0.042(2) -0.0061(18) -0.0124(18) 0.014(2)

loop_
_atom_type_symbol
_atom_type_description
_atom_type_scat_dispersion_real
_atom_type_scat_dispersion_imag
_atom_type_scat_source
C C 0.0181 0.0091 'International Tables Vol C Tables 4.2.6.8 and 6.1.1.4'
H H 0.0000 0.0000 'International Tables Vol C Tables 4.2.6.8 and 6.1.1.4'
F F 0.0727 0.0534 'International Tables Vol C Tables 4.2.6.8 and 6.1.1.4'
N N 0.0311 0.0180 'International Tables Vol C Tables 4.2.6.8 and 6.1.1.4'
O O 0.0492 0.0322 'International Tables Vol C Tables 4.2.6.8 and 6.1.1.4'

loop_
_geom_angle_atom_site_label_1
_geom_angle_atom_site_label_2
_geom_angle_atom_site_label_3
_geom_angle
C14 N1 C13 115.5(2)
C14 N1 C2 124.6(3)
C13 N1 C2 117.8(2)
C14 N2 C15 125.8(2)
C14 N2 H2 117.1
C15 N2 H2 117.1
O2 N3 C8 120.5(2)
O2 N3 C9 120.4(2)
C8 N3 C9 119.1(3)
C7 N4 C6 115.8(3)
C12 C1 C3 100.1(2)
C12 C1 H1A 111.8
C3 C1 H1A 111.8
C12 C1 H1B 111.8
C3 C1 H1B 111.8
H1A C1 H1B 109.5
N1 C2 C3 111.0(2)
N1 C2 H2A 109.4
C3 C2 H2A 109.4
N1 C2 H2B 109.4
C3 C2 H2B 109.4
H2A C2 H2B 108.0
C4 C3 C2 108.9(2)
C4 C3 C1 100.9(2)
C2 C3 C1 109.1(2)
C4 C3 H3 112.4
C2 C3 H3 112.4
C1 C3 H3 112.4
C5 C4 C11 121.7(3)
C5 C4 C3 130.0(3)
C11 C4 C3 108.3(2)
C4 C5 C6 118.3(3)
C4 C5 H5 120.8
C6 C5 H5 120.8
N4 C6 C9 123.0(2)
N4 C6 C5 118.0(3)
C9 C6 C5 119.0(2)
N4 C7 C8 124.2(3)
N4 C7 H7 117.9
C8 C7 H7 117.9
N3 C8 C7 120.3(3)
N3 C8 H8 119.8
C7 C8 H8 119.8
N3 C9 C10 120.3(3)
N3 C9 C6 117.6(2)
C10 C9 C6 122.1(2)
C11 C10 C9 117.3(3)
C11 C10 H10 121.4
C9 C10 H10 121.4
C10 C11 C4 121.6(3)
C10 C11 C12 130.4(3)
C4 C11 C12 108.0(2)
C11 C12 C13 109.2(2)
C11 C12 C1 101.4(2)
C13 C12 C1 108.2(2)
C11 C12 H12 112.5
C13 C12 H12 112.5
C1 C12 H12 112.5
N1 C13 C12 111.2(2)
N1 C13 H13A 109.4
C12 C13 H13A 109.4
N1 C13 H13B 109.4
C12 C13 H13B 109.4
H13A C13 H13B 108.0
O1 C14 N1 121.2(3)
O1 C14 N2 121.3(3)
N1 C14 N2 117.5(2)
C16 C15 C20 119.6(3)
C16 C15 N2 116.3(3)
C20 C15 N2 124.1(3)
C17 C16 C15 120.6(3)
C17 C16 H16 119.7
C15 C16 H16 119.7
C16 C17 C18 120.2(3)
C16 C17 H17 119.9
C18 C17 H17 119.9
C19 C18 C17 119.5(3)
C19 C18 C21 120.0(3)
C17 C18 C21 120.3(3)
C18 C19 C20 121.0(3)
C18 C19 H19 119.5
C20 C19 H19 119.5
C19 C20 C15 119.0(3)
C19 C20 H20 120.5
C15 C20 H20 120.5
F2 C21 F1 106.5(3)
F2 C21 F3 105.8(3)
F1 C21 F3 105.3(3)
F2 C21 C18 113.3(3)
F1 C21 C18 113.2(3)
F3 C21 C18 112.1(3)
C35 N5 C23 124.4(3)
C35 N5 C34 115.8(2)
C23 N5 C34 118.2(2)
C35 N6 C36 125.4(3)
C35 N6 H6 117.3
C36 N6 H6 117.3
O4A N7A C28A 121.3(3)
O4A N7A C27A 119.3(3)
C28A N7A C27A 119.3(4)
O4B N7B C28B 119.0(16)
O4B N7B C27B 113.5(16)
C28B N7B C27B 127.3(17)
C29A N8A C30A 114.6(4)
C29B N8B C30B 108.6(18)
C33 C22 C24 100.2(2)
C33 C22 H22A 111.7
C24 C22 H22A 111.7
C33 C22 H22B 111.7
C24 C22 H22B 111.7
H22A C22 H22B 109.5
N5 C23 C24 110.2(2)
N5 C23 H23A 109.6
C24 C23 H23A 109.6
N5 C23 H23B 109.6
C24 C23 H23B 109.6
H23A C23 H23B 108.1
C25 C24 C22 101.0(3)
C25 C24 C23 109.6(2)
C22 C24 C23 109.1(3)
C25 C24 H24 112.2
C22 C24 H24 112.2
C23 C24 H24 112.2
C26 C25 C32 120.9(3)
C26 C25 C24 130.7(3)
C32 C25 C24 108.4(3)
C25 C26 C30B 127.1(8)
C25 C26 C27A 114.8(3)
C25 C26 H26 122.6
C27A C26 H26 122.6
C25 C26 H26A 116.4
C30B C26 H26A 116.4
C30A C27A N7A 116.8(4)
C30A C27A C26 125.2(4)
N7A C27A C26 118.0(4)
N7B C27B C30B 103.4(15)
N7B C27B C31 124.9(17)
C30B C27B C31 130.8(18)
N7A C28A C29A 119.6(4)
N7A C28A H28A 120.2
C29A C28A H28A 120.2
N7B C28B C29B 120.7(18)
N7B C28B H28B 119.7
C29B C28B H28B 119.7
N8A C29A C28A 125.3(4)
N8A C29A H29A 117.3
C28A C29A H29A 117.3
N8B C29B C28B 122.7(19)
N8B C29B H29B 118.6
C28B C29B H29B 118.6
N8A C30A C31 119.3(4)
N8A C30A C27A 124.3(4)
C31 C30A C27A 116.4(4)
C26 C30B C27B 108.5(15)
C26 C30B N8B 114.5(14)
C27B C30B N8B 136.9(17)
C32 C31 C30A 120.6(3)
C32 C31 C27B 110.2(9)
C32 C31 H31 119.7
C30A C31 H31 119.7
C32 C31 H31A 124.9
C27B C31 H31A 124.9
C31 C32 C25 122.1(3)
C31 C32 C33 130.0(3)
C25 C32 C33 107.9(3)
C32 C33 C34 108.9(3)
C32 C33 C22 101.0(3)
C34 C33 C22 108.5(3)
C32 C33 H33 112.6
C34 C33 H33 112.6
C22 C33 H33 112.6
N5 C34 C33 111.4(3)
N5 C34 H34A 109.3
C33 C34 H34A 109.3
N5 C34 H34B 109.3
C33 C34 H34B 109.3
H34A C34 H34B 108.0
O3 C35 N5 121.7(3)
O3 C35 N6 121.4(3)
N5 C35 N6 116.8(3)
C41 C36 C37 118.7(3)
C41 C36 N6 116.9(3)
C37 C36 N6 124.4(3)
C38 C37 C36 120.0(3)
C38 C37 H37 120.0
C36 C37 H37 120.0
C39 C38 C37 120.8(3)
C39 C38 H38 119.6
C37 C38 H38 119.6
C38 C39 C40 119.7(3)
C38 C39 C42 120.2(3)
C40 C39 C42 120.0(3)
C41 C40 C39 119.4(3)
C41 C40 H40 120.3
C39 C40 H40 120.3
C40 C41 C36 121.3(3)
C40 C41 H41 119.3
C36 C41 H41 119.3
F5 C42 F4 105.8(3)
F5 C42 F6 106.0(3)
F4 C42 F6 106.4(3)
F5 C42 C39 112.1(3)
F4 C42 C39 113.3(3)
F6 C42 C39 112.7(3)
C44A O6 C45B 115.3(3)
C44B O6 C45A 115.3(3)
C44B C43 H43A 109.5
C44B C43 H43B 109.5
H43A C43 H43B 109.5
C44B C43 H43C 109.5
H43A C43 H43C 109.5
H43B C43 H43C 109.5
C44A C43 H43D 109.5
C44A C43 H43E 109.5
H43D C43 H43E 109.5
C44A C43 H43F 109.5
H43D C43 H43F 109.5
H43E C43 H43F 109.5
O5 C44A O6 121.6(3)
O5 C44A C43 129.5(4)
O6 C44A C43 108.6(3)
O6 C44B C43 108.6(3)
O6 C44B H44A 110.0
C43 C44B H44A 110.0
O6 C44B H44B 110.0
C43 C44B H44B 110.0
H44A C44B H44B 108.3
O0AA C45A O6 113.5(6)
O0AA C45A C46 137.7(7)
O6 C45A C46 107.7(3)
O6 C45B C46 107.7(3)
O6 C45B H45A 110.2
C46 C45B H45A 110.2
O6 C45B H45B 110.2
C46 C45B H45B 110.2
H45A C45B H45B 108.5
C45B C46 H46D 109.5
C45B C46 H46E 109.5
H46D C46 H46E 109.5
C45B C46 H46F 109.5
H46D C46 H46F 109.5
H46E C46 H46F 109.5
C45A C46 H46A 109.5
C45A C46 H46B 109.5
H46A C46 H46B 109.5
C45A C46 H46C 109.5
H46A C46 H46C 109.5
H46B C46 H46C 109.5

loop_
_geom_bond_atom_site_label_1
_geom_bond_atom_site_label_2
_geom_bond_distance
F1 C21 1.336(4)
F2 C21 1.335(4)
F3 C21 1.348(4)
O1 C14 1.231(4)
O2 N3 1.293(3)
N1 C14 1.370(4)
N1 C13 1.467(4)
N1 C2 1.476(4)
N2 C14 1.376(4)
N2 C15 1.414(4)
N2 H2 0.8800
N3 C8 1.335(4)
N3 C9 1.394(4)
N4 C7 1.310(4)
N4 C6 1.378(4)
C1 C12 1.539(4)
C1 C3 1.541(4)
C1 H1A 0.9900
C1 H1B 0.9900
C2 C3 1.537(4)
C2 H2A 0.9900
C2 H2B 0.9900
C3 C4 1.516(4)
C3 H3 1.0000
C4 C5 1.368(4)
C4 C11 1.417(4)
C5 C6 1.423(4)
C5 H5 0.9500
C6 C9 1.413(4)
C7 C8 1.400(5)
C7 H7 0.9500
C8 H8 0.9500
C9 C10 1.413(4)
C10 C11 1.366(4)
C10 H10 0.9500
C11 C12 1.517(4)
C12 C13 1.532(4)
C12 H12 1.0000
C13 H13A 0.9900
C13 H13B 0.9900
C15 C16 1.394(5)
C15 C20 1.398(4)
C16 C17 1.379(5)
C16 H16 0.9500
C17 C18 1.389(4)
C17 H17 0.9500
C18 C19 1.386(5)
C18 C21 1.491(4)
C19 C20 1.394(5)
C19 H19 0.9500
C20 H20 0.9500
F4 C42 1.338(4)
F5 C42 1.337(4)
F6 C42 1.338(4)
O3 C35 1.235(4)
O4A N7A 1.295(5)
O4B N7B 1.28(2)
N5 C35 1.366(4)
N5 C23 1.471(4)
N5 C34 1.475(4)
N6 C35 1.386(4)
N6 C36 1.411(4)
N6 H6 0.8800
N7A C28A 1.339(5)
N7A C27A 1.406(5)
N7B C28B 1.344(18)
N7B C27B 1.40(2)
N8A C29A 1.317(6)
N8A C30A 1.377(6)
N8B C29B 1.356(18)
N8B C30B 1.42(2)
C22 C33 1.534(4)
C22 C24 1.534(5)
C22 H22A 0.9900
C22 H22B 0.9900
C23 C24 1.539(5)
C23 H23A 0.9900
C23 H23B 0.9900
C24 C25 1.510(4)
C24 H24 1.0000
C25 C26 1.371(4)
C25 C32 1.411(5)
C26 C30B 1.378(18)
C26 C27A 1.440(6)
C26 H26 0.9500
C26 H26A 0.9500
C27A C30A 1.400(6)
C27B C30B 1.40(2)
C27B C31 1.528(18)
C28A C29A 1.387(6)
C28A H28A 0.9500
C28B C29B 1.372(19)
C28B H28B 0.9500
C29A H29A 0.9500
C29B H29B 0.9500
C30A C31 1.379(6)
C31 C32 1.373(4)
C31 H31 0.9500
C31 H31A 0.9500
C32 C33 1.520(4)
C33 C34 1.527(5)
C33 H33 1.0000
C34 H34A 0.9900
C34 H34B 0.9900
C36 C41 1.392(5)
C36 C37 1.400(4)
C37 C38 1.387(5)
C37 H37 0.9500
C38 C39 1.386(5)
C38 H38 0.9500
C39 C40 1.393(4)
C39 C42 1.493(5)
C40 C41 1.388(5)
C40 H40 0.9500
C41 H41 0.9500
O0AA C45A 1.155(11)
O5 C44A 1.175(5)
O6 C44B 1.377(4)
O6 C44A 1.377(4)
O6 C45B 1.441(4)
O6 C45A 1.441(4)
C43 C44B 1.514(5)
C43 C44A 1.514(5)
C43 H43A 0.9800
C43 H43B 0.9800
C43 H43C 0.9800
C43 H43D 0.9800
C43 H43E 0.9800
C43 H43F 0.9800
C44B H44A 0.9900
C44B H44B 0.9900
C45A C46 1.487(5)
C45B C46 1.487(5)
C45B H45A 0.9900
C45B H45B 0.9900
C46 H46D 0.9800
C46 H46E 0.9800
C46 H46F 0.9800
C46 H46A 0.9800
C46 H46B 0.9800
C46 H46C 0.9800

loop_
_geom_torsion_atom_site_label_1
_geom_torsion_atom_site_label_2
_geom_torsion_atom_site_label_3
_geom_torsion_atom_site_label_4
_geom_torsion
C14 N1 C2 C3 -156.3(2)
C13 N1 C2 C3 41.1(3)
N1 C2 C3 C4 52.7(3)
N1 C2 C3 C1 -56.6(3)
C12 C1 C3 C4 -43.5(3)
C12 C1 C3 C2 71.1(3)
C2 C3 C4 C5 92.3(4)
C1 C3 C4 C5 -153.0(3)
C2 C3 C4 C11 -86.2(3)
C1 C3 C4 C11 28.6(3)
C11 C4 C5 C6 0.3(4)
C3 C4 C5 C6 -178.0(3)
C7 N4 C6 C9 0.3(4)
C7 N4 C6 C5 -179.0(3)
C4 C5 C6 N4 -180.0(3)
C4 C5 C6 C9 0.7(4)
C6 N4 C7 C8 -0.6(5)
O2 N3 C8 C7 -178.8(3)
C9 N3 C8 C7 0.7(5)
N4 C7 C8 N3 0.2(5)
O2 N3 C9 C10 -0.9(4)
C8 N3 C9 C10 179.7(3)
O2 N3 C9 C6 178.5(3)
C8 N3 C9 C6 -1.0(4)
N4 C6 C9 N3 0.5(4)
C5 C6 C9 N3 179.8(3)
N4 C6 C9 C10 179.8(3)
C5 C6 C9 C10 -0.9(4)
N3 C9 C10 C11 179.4(3)
C6 C9 C10 C11 0.1(4)
C9 C10 C11 C4 1.0(4)
C9 C10 C11 C12 179.3(3)
C5 C4 C11 C10 -1.2(4)
C3 C4 C11 C10 177.4(3)
C5 C4 C11 C12 -179.9(3)
C3 C4 C11 C12 -1.3(3)
C10 C11 C12 C13 -91.1(4)
C4 C11 C12 C13 87.5(3)
C10 C11 C12 C1 154.9(3)
C4 C11 C12 C1 -26.6(3)
C3 C1 C12 C11 42.9(3)
C3 C1 C12 C13 -71.9(3)
C14 N1 C13 C12 153.4(2)
C2 N1 C13 C12 -42.4(3)
C11 C12 C13 N1 -50.6(3)
C1 C12 C13 N1 58.9(3)
C13 N1 C14 O1 -3.4(4)
C2 N1 C14 O1 -166.4(3)
C13 N1 C14 N2 179.0(2)
C2 N1 C14 N2 16.0(4)
C15 N2 C14 O1 -2.2(4)
C15 N2 C14 N1 175.4(2)
C14 N2 C15 C16 168.4(3)
C14 N2 C15 C20 -10.4(4)
C20 C15 C16 C17 3.0(4)
N2 C15 C16 C17 -175.8(2)
C15 C16 C17 C18 -0.9(4)
C16 C17 C18 C19 -1.8(4)
C16 C17 C18 C21 173.8(3)
C17 C18 C19 C20 2.3(4)
C21 C18 C19 C20 -173.3(3)
C18 C19 C20 C15 -0.1(4)
C16 C15 C20 C19 -2.5(4)
N2 C15 C20 C19 176.3(3)
C19 C18 C21 F2 -161.0(3)
C17 C18 C21 F2 23.4(4)
C19 C18 C21 F1 -39.5(4)
C17 C18 C21 F1 144.9(3)
C19 C18 C21 F3 79.4(3)
C17 C18 C21 F3 -96.2(3)
C35 N5 C23 C24 154.2(3)
C34 N5 C23 C24 -41.0(3)
C33 C22 C24 C25 43.3(3)
C33 C22 C24 C23 -72.0(3)
N5 C23 C24 C25 -52.2(3)
N5 C23 C24 C22 57.6(3)
C22 C24 C25 C26 153.6(3)
C23 C24 C25 C26 -91.4(4)
C22 C24 C25 C32 -27.8(3)
C23 C24 C25 C32 87.2(3)
C32 C25 C26 C30B 0.8(16)
C24 C25 C26 C30B 179.3(16)
C32 C25 C26 C27A 0.0(5)
C24 C25 C26 C27A 178.5(4)
O4A N7A C27A C30A -177.2(4)
C28A N7A C27A C30A 2.2(7)
O4A N7A C27A C26 1.4(7)
C28A N7A C27A C26 -179.1(4)
C25 C26 C27A C30A -0.5(7)
C25 C26 C27A N7A -179.0(4)
O4B N7B C27B C30B 178(2)
C28B N7B C27B C30B -8(4)
O4B N7B C27B C31 8(4)
C28B N7B C27B C31 -178(2)
O4A N7A C28A C29A 178.7(3)
C27A N7A C28A C29A -0.8(6)
O4B N7B C28B C29B -180(2)
C27B N7B C28B C29B 6(4)
C30A N8A C29A C28A 0.3(7)
N7A C28A C29A N8A -0.6(6)
C30B N8B C29B C28B -2(3)
N7B C28B C29B N8B 0(4)
C29A N8A C30A C31 179.1(5)
C29A N8A C30A C27A 1.4(8)
N7A C27A C30A N8A -2.6(9)
C26 C27A C30A N8A 178.8(6)
N7A C27A C30A C31 179.5(6)
C26 C27A C30A C31 1.0(8)
C25 C26 C30B C27B 3(3)
C25 C26 C30B N8B -179.1(12)
N7B C27B C30B C26 -177(2)
C31 C27B C30B C26 -8(4)
N7B C27B C30B N8B 5(5)
C31 C27B C30B N8B 175(3)
C29B N8B C30B C26 -178.5(19)
C29B N8B C30B C27B -1(4)
N8A C30A C31 C32 -179.0(5)
C27A C30A C31 C32 -1.0(7)
N7B C27B C31 C32 176(3)
C30B C27B C31 C32 8(4)
C30A C31 C32 C25 0.6(6)
C27B C31 C32 C25 -3.6(17)
C30A C31 C32 C33 -178.4(5)
C27B C31 C32 C33 177.3(17)
C26 C25 C32 C31 -0.1(5)
C24 C25 C32 C31 -178.9(3)
C26 C25 C32 C33 179.2(3)
C24 C25 C32 C33 0.4(3)
C31 C32 C33 C34 92.3(4)
C25 C32 C33 C34 -86.9(3)
C31 C32 C33 C22 -153.6(3)
C25 C32 C33 C22 27.2(3)
C24 C22 C33 C32 -43.1(3)
C24 C22 C33 C34 71.4(3)
C35 N5 C34 C33 -152.6(2)
C23 N5 C34 C33 41.4(3)
C32 C33 C34 N5 52.0(3)
C22 C33 C34 N5 -57.2(3)
C23 N5 C35 O3 172.6(3)
C34 N5 C35 O3 7.5(4)
C23 N5 C35 N6 -9.4(4)
C34 N5 C35 N6 -174.5(2)
C36 N6 C35 O3 2.8(4)
C36 N6 C35 N5 -175.2(2)
C35 N6 C36 C41 -166.0(3)
C35 N6 C36 C37 15.3(4)
C41 C36 C37 C38 3.0(4)
N6 C36 C37 C38 -178.3(3)
C36 C37 C38 C39 0.0(4)
C37 C38 C39 C40 -2.3(4)
C37 C38 C39 C42 174.4(3)
C38 C39 C40 C41 1.6(4)
C42 C39 C40 C41 -175.0(3)
C39 C40 C41 C36 1.4(4)
C37 C36 C41 C40 -3.7(4)
N6 C36 C41 C40 177.5(2)
C38 C39 C42 F5 -79.0(4)
C40 C39 C42 F5 97.6(3)
C38 C39 C42 F4 161.3(3)
C40 C39 C42 F4 -22.1(4)
C38 C39 C42 F6 40.5(4)
C40 C39 C42 F6 -143.0(3)
C45B O6 C44A O5 -4.1(4)
C45B O6 C44A C43 -179.2(3)
C45A O6 C44B C43 -179.2(3)
C44B O6 C45A O0AA -12.1(7)
C44B O6 C45A C46 177.8(3)
C44A O6 C45B C46 177.8(3)
